data_7719697
loop_
_publ_author_name
'Kryuchenkova, Alina A.'
'Ilichev, Vasily A.'
'Rumyantsev, Roman V.'
'Zhao, Yanxia'
'Dodonov, Vladimir A.'

_publ_section_title
;
 Strongly emitting Ge(II) imide complexes.
;
_journal_issue 44
_journal_name_full 'Dalton transactions (Cambridge, England : 2003)'
_journal_page_first 16605
_journal_page_last 16610
_journal_paper_doi 10.1039/d5dt02112j
_journal_volume 54
_journal_year 2025
_chemical_formula_moiety 'C74 H70 Ge2 N2, 2(C7 H8)'
_chemical_formula_sum 'C88 H86 Ge2 N2'
_chemical_formula_weight 1316.76
_chemical_properties_physical Air-sensitive,Moisture-sensitive
_space_group_crystal_system triclinic
_space_group_IT_number 2
_space_group_name_Hall '-P 1'
_space_group_name_H-M_alt 'P -1'
_atom_sites_solution_hydrogens geom
_audit_creation_date 2024-11-15
_audit_creation_method
;
Olex2 1.5
(compiled 2024.02.16 svn.r378c4104 for OlexSys, GUI svn.r6928)
;
_audit_update_record
;
2025-03-25 deposited with the CCDC.	2025-10-23 downloaded from the CCDC.
;
_cell_angle_alpha 62.520(4)
_cell_angle_beta 80.734(4)
_cell_angle_gamma 70.827(4)
_cell_formula_units_Z 1
_cell_length_a 11.6472(5)
_cell_length_b 13.1169(8)
_cell_length_c 14.0288(9)
_cell_measurement_reflns_used 9743
_cell_measurement_temperature 150(2)
_cell_measurement_theta_max 51.33
_cell_measurement_theta_min 5.62
_cell_volume 1795.85(19)
_computing_cell_refinement 'SAINT v8.37A (Bruker, 2015)'
_computing_data_reduction 'SAINT v8.37A (Bruker, 2015)'
_computing_molecular_graphics 'Olex2 1.5 (Dolomanov et al., 2009)'
_computing_publication_material 'Olex2 1.5 (Dolomanov et al., 2009)'
_computing_structure_refinement 'SHELXL 2014/7 (Sheldrick, 2015)'
_diffrn_ambient_temperature 150.00
_diffrn_measured_fraction_theta_full 0.968
_diffrn_measured_fraction_theta_max 0.968
_diffrn_measurement_device_type 'Bruker APEX-II CCD'
_diffrn_measurement_method '\f and \w scans'
_diffrn_radiation_type GaK\a
_diffrn_radiation_wavelength 1.34139
_diffrn_reflns_av_R_equivalents 0.0756
_diffrn_reflns_av_unetI/netI 0.0398
_diffrn_reflns_Laue_measured_fraction_full 0.968
_diffrn_reflns_Laue_measured_fraction_max 0.968
_diffrn_reflns_number 5737
_diffrn_reflns_point_group_measured_fraction_full 0.968
_diffrn_reflns_point_group_measured_fraction_max 0.968
_diffrn_reflns_theta_full 51.276
_diffrn_reflns_theta_max 51.276
_diffrn_reflns_theta_min 4.135
_diffrn_source_current 2.86
_diffrn_source_power 0.1997996
_diffrn_source_voltage 69.86
_diffrn_standards_number 0
_exptl_absorpt_coefficient_mu 0.902
_exptl_absorpt_correction_type none
_exptl_crystal_colour orange
_exptl_crystal_colour_primary orange
_exptl_crystal_density_diffrn 1.218
_exptl_crystal_description prism
_exptl_crystal_F_000 692
_exptl_crystal_size_max 0.196
_exptl_crystal_size_mid 0.108
_exptl_crystal_size_min 0.105
_refine_diff_density_max 0.611
_refine_diff_density_min -0.822
_refine_diff_density_rms 0.078
_refine_ls_extinction_method none
_refine_ls_goodness_of_fit_ref 1.050
_refine_ls_hydrogen_treatment mixed
_refine_ls_matrix_type full
_refine_ls_number_parameters 391
_refine_ls_number_reflns 5737
_refine_ls_number_restraints 28
_refine_ls_restrained_S_all 1.049
_refine_ls_R_factor_all 0.0503
_refine_ls_R_factor_gt 0.0492
_refine_ls_shift/su_max 0.001
_refine_ls_shift/su_mean 0.000
_refine_ls_structure_factor_coef Fsqd
_refine_ls_weighting_details 'w=1/[\s^2^(Fo^2^)+(0.0891P)^2^+1.5129P] where P=(Fo^2^+2Fc^2^)/3'
_refine_ls_weighting_scheme calc
_refine_ls_wR_factor_gt 0.1351
_refine_ls_wR_factor_ref 0.1362
_reflns_Friedel_coverage 0.000
_reflns_number_gt 5493
_reflns_number_total 5737
_reflns_threshold_expression 'I > 2\s(I)'
_cod_data_source_file d5dt02112j2.cif
_cod_data_source_block 1
_cod_depositor_comments 'Adding full bibliography for 7719697--7719698.cif.'
_cod_database_code 7719697
_shelx_shelxl_version_number 2014/7
_shelx_space_group_comment
;
The symmetry employed for this shelxl refinement is uniquely defined
by the following loop, which should always be used as a source of
symmetry information in preference to the above space-group names.
They are only intended as comments.
;
_shelx_estimated_absorpt_t_max 0.911
_shelx_estimated_absorpt_t_min 0.843
_olex2_refinement_description
;
1. Fixed Uiso
 At 1.2 times of:
  All C(H) groups
 At 1.5 times of:
  All C(H,H,H) groups
2. Restrained distances
 C38-C39
 1.51 with sigma of 0.02
 C39-C40 = C39-C44 = C41-C42
 1.39 with sigma of 0.02
 C40-C41 = C42-C43 = C43-C44
 1.38 with sigma of 0.02
 C45-C46
 1.51 with sigma of 0.02
 C46-C47 = C46-C51 = C48-C49
 1.39 with sigma of 0.02
 C47-C48 = C49-C50 = C50-C51
 1.38 with sigma of 0.02
 C38-C40 = C38-C44
 2.52 with sigma of 0.04
 C39-C41
 2.42 with sigma of 0.04
 C39-C43
 2.41 with sigma of 0.04
 C40-C42
 2.39 with sigma of 0.04
 C41-C43 = C42-C44
 2.4 with sigma of 0.04
 C45-C47 = C45-C51
 2.52 with sigma of 0.04
 C46-C48
 2.42 with sigma of 0.04
 C46-C50
 2.41 with sigma of 0.04
 C47-C49
 2.39 with sigma of 0.04
 C48-C50 = C49-C51
 2.4 with sigma of 0.04
3. Uiso/Uaniso restraints and constraints
Uanis(C38) = Uanis(C39) = Uanis(C40) = Uanis(C41) = Uanis(C42) = Uanis(C43) =
Uanis(C44)
Uanis(C51) = Uanis(C45) = Uanis(C46) = Uanis(C47) = Uanis(C48) = Uanis(C50) =
Uanis(C49)
4. Others
 Sof(H30D)=Sof(H30E)=Sof(H30F)=1-FVAR(1)
 Sof(H30A)=Sof(H30B)=Sof(H30C)=FVAR(1)
 Fixed Sof: C38(0.5) H38C(0.5) H38B(0.5) H38A(0.5) C39(0.5) C40(0.5) H40(0.5)
 C41(0.5) H41(0.5) C42(0.5) H42(0.5) C43(0.5) H43(0.5) C44(0.5) H44(0.5)
 C45(0.5) H45A(0.5) H45B(0.5) H45C(0.5) C46(0.5) C51(0.5) H51(0.5) C50(0.5)
 H50(0.5) C49(0.5) H49(0.5) C48(0.5) H48(0.5) C47(0.5) H47(0.5)
5.a Ternary CH refined with riding coordinates:
 C7(H7), C23(H23)
5.b Me refined with riding coordinates:
 C38(H38C,H38B,H38A), C45(H45A,H45B,H45C)
5.c Aromatic/amide H refined with riding coordinates:
 C25(H25), C3(H3), C16(H16), C5(H5), C20(H20), C29(H29), C26(H26), C9(H9),
 C13(H13), C33(H33), C19(H19), C32(H32), C10(H10), C28(H28), C36(H36), C17(H17),
  C12(H12), C35(H35), C40(H40), C41(H41), C42(H42), C43(H43), C44(H44),
 C51(H51), C50(H50), C49(H49), C48(H48), C47(H47)
5.d Fitted hexagon refined as free rotating group:
 C39(C40,C41,C42,C43,C44), C46(C51,C50,C49,C48,C47)
5.e Idealised Me refined as rotating group:
 C22(H22A,H22B,H22C), C37(H37A,H37B,H37C), C30(H30A,H30B,H30C), C30(H30D,H30E,
 H30F), C14(H14A,H14B,H14C), C21(H21A,H21B,H21C)
;
_olex2_submission_special_instructions 'No special instructions were received'

loop_
_space_group_symop_operation_xyz
'x, y, z'
'-x, -y, -z'

loop_
_atom_site_label
_atom_site_type_symbol
_atom_site_fract_x
_atom_site_fract_y
_atom_site_fract_z
_atom_site_U_iso_or_equiv
_atom_site_adp_type
_atom_site_occupancy
_atom_site_site_symmetry_order
_atom_site_calc_flag
_atom_site_refinement_flags_posn
_atom_site_refinement_flags_adp
_atom_site_refinement_flags_occupancy
_atom_site_disorder_assembly
_atom_site_disorder_group
Ge1 Ge 0.40594(2) 0.60762(2) 0.48833(2) 0.02188(14) Uani 1 1 d . . . . .
N1 N 0.43808(17) 0.47989(18) 0.45132(15) 0.0219(4) Uani 1 1 d . . . . .
C25 C 0.6282(2) 0.3681(2) 0.2854(2) 0.0270(5) Uani 1 1 d . . . . .
H25 H 0.5626 0.3451 0.2768 0.032 Uiso 1 1 calc R U . . .
C1 C 0.3700(2) 0.4695(2) 0.38369(18) 0.0201(5) Uani 1 1 d . . . . .
C2 C 0.3844(2) 0.5271(2) 0.27091(19) 0.0215(5) Uani 1 1 d . . . . .
C8 C 0.1781(2) 0.2757(2) 0.59270(18) 0.0234(5) Uani 1 1 d . . . . .
C24 C 0.6117(2) 0.4877(2) 0.26095(18) 0.0229(5) Uani 1 1 d . . . . .
C3 C 0.3105(2) 0.5227(2) 0.20515(19) 0.0238(5) Uani 1 1 d . . . . .
H3 H 0.3188 0.5639 0.1294 0.029 Uiso 1 1 calc R U . . .
C7 C 0.2877(2) 0.3237(2) 0.54846(18) 0.0220(5) Uani 1 1 d . . . . .
H7 H 0.2853 0.3771 0.5821 0.026 Uiso 1 1 calc R U . . .
C6 C 0.2876(2) 0.4000(2) 0.42713(19) 0.0216(5) Uani 1 1 d . . . . .
C15 C 0.4080(2) 0.2231(2) 0.58187(19) 0.0228(5) Uani 1 1 d . . . . .
C4 C 0.2244(2) 0.4591(2) 0.2475(2) 0.0259(5) Uani 1 1 d . . . . .
C31 C 0.4832(2) 0.6596(2) 0.10445(19) 0.0239(5) Uani 1 1 d . . . . .
C23 C 0.4893(2) 0.5837(2) 0.22573(19) 0.0228(5) Uani 1 1 d . . . . .
H23 H 0.4813 0.6389 0.2587 0.027 Uiso 1 1 calc R U . . .
C16 C 0.4597(2) 0.1814(2) 0.6809(2) 0.0284(5) Uani 1 1 d . . . . .
H16 H 0.4197 0.2160 0.7282 0.034 Uiso 1 1 calc R U . . .
C5 C 0.2162(2) 0.3964(2) 0.35862(19) 0.0237(5) Uani 1 1 d . . . . .
H5 H 0.1606 0.3500 0.3885 0.028 Uiso 1 1 calc R U . . .
C20 C 0.4691(2) 0.1696(2) 0.5152(2) 0.0287(5) Uani 1 1 d . . . . .
H20 H 0.4362 0.1963 0.4471 0.034 Uiso 1 1 calc R U . . .
C29 C 0.7120(2) 0.5176(2) 0.2721(2) 0.0292(6) Uani 1 1 d . . . . .
H29 H 0.7045 0.5988 0.2539 0.035 Uiso 1 1 calc R U . . .
C26 C 0.7391(2) 0.2820(2) 0.3221(2) 0.0307(6) Uani 1 1 d . . . . .
H26 H 0.7480 0.2011 0.3378 0.037 Uiso 1 1 calc R U . . .
C9 C 0.1806(2) 0.1598(2) 0.6162(2) 0.0322(6) Uani 1 1 d . . . . .
H9 H 0.2525 0.1080 0.6017 0.039 Uiso 1 1 calc R U . . .
C13 C 0.0692(2) 0.3494(2) 0.6125(2) 0.0312(6) Uani 1 1 d . . . . .
H13 H 0.0638 0.4297 0.5959 0.037 Uiso 1 1 calc R U . . .
C34 C 0.4506(3) 0.7997(2) -0.1192(2) 0.0312(6) Uani 1 1 d . . . . .
C33 C 0.5212(3) 0.6804(3) -0.0772(2) 0.0339(6) Uani 1 1 d . . . . .
H33 H 0.5589 0.6452 -0.1245 0.041 Uiso 1 1 calc R U . . .
C19 C 0.5771(2) 0.0779(2) 0.5468(2) 0.0355(6) Uani 1 1 d . . . . .
H19 H 0.6166 0.0427 0.4999 0.043 Uiso 1 1 calc R U . . .
C32 C 0.5376(3) 0.6114(2) 0.0331(2) 0.0317(6) Uani 1 1 d . . . . .
H32 H 0.5868 0.5302 0.0598 0.038 Uiso 1 1 calc R U . . .
C10 C 0.0800(3) 0.1179(3) 0.6605(2) 0.0381(6) Uani 1 1 d . . . . .
H10 H 0.0849 0.0379 0.6765 0.046 Uiso 1 1 calc R U . . .
C28 C 0.8222(2) 0.4306(3) 0.3094(2) 0.0348(6) Uani 1 1 d . . . . .
H28 H 0.8887 0.4534 0.3165 0.042 Uiso 1 1 calc R U . . .
C27 C 0.8374(2) 0.3113(3) 0.3364(2) 0.0330(6) Uani 1 1 d . . . . .
C36 C 0.4163(3) 0.7805(2) 0.0620(2) 0.0331(6) Uani 1 1 d . . . . .
H36 H 0.3809 0.8166 0.1090 0.040 Uiso 1 1 calc R U . . .
C17 C 0.5691(3) 0.0898(3) 0.7118(2) 0.0374(6) Uani 1 1 d . . . . .
H17 H 0.6031 0.0636 0.7793 0.045 Uiso 1 1 calc R U . . .
C18 C 0.6289(3) 0.0364(3) 0.6447(3) 0.0398(7) Uani 1 1 d . . . . .
C12 C -0.0315(2) 0.3076(3) 0.6561(2) 0.0371(6) Uani 1 1 d . . . . .
H12 H -0.1044 0.3601 0.6683 0.044 Uiso 1 1 calc R U . . .
C11 C -0.0278(2) 0.1911(3) 0.6820(2) 0.0359(6) Uani 1 1 d . . . . .
C35 C 0.4006(3) 0.8488(3) -0.0479(2) 0.0364(6) Uani 1 1 d . . . . .
H35 H 0.3546 0.9311 -0.0748 0.044 Uiso 1 1 calc R U . . .
C22 C 0.1437(3) 0.4578(3) 0.1739(2) 0.0388(7) Uani 1 1 d . . . . .
H22A H 0.0741 0.5303 0.1526 0.058 Uiso 1 1 calc R U . . .
H22B H 0.1145 0.3866 0.2117 0.058 Uiso 1 1 calc R U . . .
H22C H 0.1901 0.4555 0.1098 0.058 Uiso 1 1 calc R U . . .
C37 C 0.4256(3) 0.8713(3) -0.2379(2) 0.0442(7) Uani 1 1 d . . . . .
H37A H 0.4949 0.8427 -0.2782 0.066 Uiso 1 1 calc R U . . .
H37B H 0.4134 0.9564 -0.2587 0.066 Uiso 1 1 calc R U . . .
H37C H 0.3524 0.8611 -0.2540 0.066 Uiso 1 1 calc R U . . .
C30 C 0.9551(3) 0.2153(3) 0.3818(3) 0.0490(8) Uani 1 1 d . . . . .
H30A H 0.9378 0.1398 0.4323 0.073 Uiso 0.57(6) 1 calc R U P A 1
H30B H 0.9967 0.2399 0.4194 0.073 Uiso 0.57(6) 1 calc R U P A 1
H30C H 1.0071 0.2038 0.3231 0.073 Uiso 0.57(6) 1 calc R U P A 1
H30D H 0.9541 0.1854 0.4600 0.07(3) Uiso 0.43(6) 1 calc R . P A 2
H30E H 1.0233 0.2492 0.3508 0.03(2) Uiso 0.43(6) 1 calc R . P A 2
H30F H 0.9642 0.1490 0.3640 0.04(2) Uiso 0.43(6) 1 calc R . P A 2
C14 C -0.1369(3) 0.1459(3) 0.7314(3) 0.0553(9) Uani 1 1 d . . . . .
H14A H -0.1813 0.1501 0.6754 0.083 Uiso 1 1 calc R U . . .
H14B H -0.1904 0.1958 0.7650 0.083 Uiso 1 1 calc R U . . .
H14C H -0.1099 0.0625 0.7859 0.083 Uiso 1 1 calc R U . . .
C21 C 0.7449(3) -0.0660(4) 0.6778(4) 0.0680(11) Uani 1 1 d . . . . .
H21A H 0.7302 -0.1390 0.6860 0.102 Uiso 1 1 calc R U . . .
H21B H 0.7722 -0.0794 0.7463 0.102 Uiso 1 1 calc R U . . .
H21C H 0.8078 -0.0460 0.6226 0.102 Uiso 1 1 calc R U . . .
C38 C 0.1224(9) 0.7821(10) -0.0729(8) 0.0741(10) Uani 0.5 1 d D . P B 1
H38C H 0.1372 0.7498 -0.1258 0.111 Uiso 0.5 1 calc R U P B 1
H38B H 0.1310 0.8634 -0.1078 0.111 Uiso 0.5 1 calc R U P B 1
H38A H 0.1815 0.7305 -0.0149 0.111 Uiso 0.5 1 calc R U P B 1
C39 C -0.0019(4) 0.7859(6) -0.0280(5) 0.0741(10) Uani 0.5 1 d DG . P B 1
C40 C -0.0306(5) 0.8307(6) 0.0481(5) 0.0741(10) Uani 0.5 1 d DG . P B 1
H40 H 0.0292 0.8508 0.0693 0.089 Uiso 0.5 1 calc R U P B 1
C41 C -0.1467(6) 0.8463(6) 0.0930(5) 0.0741(10) Uani 0.5 1 d DG . P B 1
H41 H -0.1663 0.8770 0.1450 0.089 Uiso 0.5 1 calc R U P B 1
C42 C -0.2342(4) 0.8170(7) 0.0619(5) 0.0741(10) Uani 0.5 1 d DG . P B 1
H42 H -0.3136 0.8276 0.0927 0.089 Uiso 0.5 1 calc R U P B 1
C43 C -0.2056(5) 0.7721(6) -0.0141(5) 0.0741(10) Uani 0.5 1 d DG . P B 1
H43 H -0.2654 0.7520 -0.0354 0.089 Uiso 0.5 1 calc R U P B 1
C44 C -0.0894(5) 0.7565(6) -0.0591(5) 0.0741(10) Uani 0.5 1 d DG . P B 1
H44 H -0.0699 0.7259 -0.1111 0.089 Uiso 0.5 1 calc R U P B 1
C45 C -0.2526(8) 0.8268(10) 0.0397(8) 0.0778(11) Uani 0.5 1 d D . P C 2
H45A H -0.2703 0.8744 0.0802 0.117 Uiso 0.5 1 calc R U P C 2
H45B H -0.3020 0.8717 -0.0253 0.117 Uiso 0.5 1 calc R U P C 2
H45C H -0.2718 0.7509 0.0843 0.117 Uiso 0.5 1 calc R U P C 2
C46 C -0.1183(4) 0.8011(6) 0.0083(5) 0.0778(11) Uani 0.5 1 d DG . P C 2
C51 C -0.0816(5) 0.7339(6) -0.0498(5) 0.0778(11) Uani 0.5 1 d DG . P C 2
H51 H -0.1373 0.7020 -0.0619 0.093 Uiso 0.5 1 calc R U P C 2
C50 C 0.0364(6) 0.7133(6) -0.0903(5) 0.0778(11) Uani 0.5 1 d DG . P C 2
H50 H 0.0615 0.6673 -0.1301 0.093 Uiso 0.5 1 calc R U P C 2
C49 C 0.1178(5) 0.7599(7) -0.0726(6) 0.0778(11) Uani 0.5 1 d DG . P C 2
H49 H 0.1985 0.7458 -0.1003 0.093 Uiso 0.5 1 calc R U P C 2
C48 C 0.0811(5) 0.8272(6) -0.0145(5) 0.0778(11) Uani 0.5 1 d DG . P C 2
H48 H 0.1368 0.8591 -0.0024 0.093 Uiso 0.5 1 calc R U P C 2
C47 C -0.0369(6) 0.8478(6) 0.0260(5) 0.0778(11) Uani 0.5 1 d DG . P C 2
H47 H -0.0620 0.8938 0.0658 0.093 Uiso 0.5 1 calc R U P C 2

loop_
_atom_site_aniso_label
_atom_site_aniso_U_11
_atom_site_aniso_U_22
_atom_site_aniso_U_33
_atom_site_aniso_U_23
_atom_site_aniso_U_13
_atom_site_aniso_U_12
Ge1 0.01814(19) 0.0227(2) 0.0278(2) -0.01421(14) -0.00331(12) -0.00349(13)
N1 0.0188(10) 0.0253(11) 0.0259(10) -0.0132(8) -0.0029(8) -0.0073(8)
C25 0.0225(12) 0.0320(14) 0.0347(13) -0.0203(11) -0.0007(10) -0.0094(11)
C1 0.0165(11) 0.0200(12) 0.0274(12) -0.0147(10) -0.0036(9) -0.0018(9)
C2 0.0196(11) 0.0187(12) 0.0270(12) -0.0115(10) -0.0018(9) -0.0037(9)
C8 0.0206(12) 0.0248(13) 0.0248(12) -0.0108(10) -0.0023(9) -0.0057(10)
C24 0.0229(12) 0.0280(13) 0.0229(11) -0.0148(10) 0.0023(9) -0.0092(10)
C3 0.0234(12) 0.0239(12) 0.0242(12) -0.0117(10) -0.0031(9) -0.0038(10)
C7 0.0210(12) 0.0220(12) 0.0247(12) -0.0118(10) -0.0012(9) -0.0056(10)
C6 0.0190(11) 0.0200(12) 0.0257(12) -0.0120(10) -0.0011(9) -0.0021(9)
C15 0.0195(12) 0.0218(12) 0.0286(12) -0.0106(10) -0.0003(9) -0.0086(10)
C4 0.0232(12) 0.0271(13) 0.0311(13) -0.0151(10) -0.0061(10) -0.0054(10)
C31 0.0223(12) 0.0245(13) 0.0283(12) -0.0121(10) 0.0014(9) -0.0110(10)
C23 0.0208(12) 0.0239(12) 0.0277(12) -0.0139(10) 0.0005(9) -0.0080(10)
C16 0.0281(13) 0.0260(13) 0.0331(13) -0.0129(11) -0.0049(10) -0.0080(11)
C5 0.0188(11) 0.0249(12) 0.0306(12) -0.0137(10) -0.0020(9) -0.0072(10)
C20 0.0272(13) 0.0269(14) 0.0312(13) -0.0130(11) 0.0014(10) -0.0071(11)
C29 0.0259(13) 0.0321(14) 0.0363(14) -0.0191(12) 0.0036(10) -0.0121(11)
C26 0.0253(13) 0.0303(14) 0.0409(15) -0.0217(12) 0.0012(11) -0.0051(11)
C9 0.0235(13) 0.0273(14) 0.0453(15) -0.0167(12) 0.0003(11) -0.0056(11)
C13 0.0237(13) 0.0279(14) 0.0425(15) -0.0173(12) 0.0019(11) -0.0066(11)
C34 0.0396(15) 0.0295(14) 0.0297(13) -0.0105(11) -0.0007(11) -0.0201(12)
C33 0.0394(15) 0.0357(16) 0.0293(13) -0.0172(12) 0.0029(11) -0.0114(12)
C19 0.0286(14) 0.0271(14) 0.0487(16) -0.0193(12) 0.0070(12) -0.0049(11)
C32 0.0356(14) 0.0265(14) 0.0329(14) -0.0143(11) 0.0002(11) -0.0072(11)
C10 0.0322(15) 0.0291(15) 0.0524(17) -0.0145(13) -0.0012(12) -0.0129(12)
C28 0.0197(13) 0.0465(17) 0.0500(16) -0.0299(14) 0.0020(11) -0.0119(12)
C27 0.0208(13) 0.0411(16) 0.0393(15) -0.0234(13) 0.0002(11) -0.0032(11)
C36 0.0368(15) 0.0285(14) 0.0351(14) -0.0173(12) 0.0010(11) -0.0065(12)
C17 0.0336(15) 0.0285(14) 0.0473(16) -0.0111(12) -0.0170(12) -0.0063(12)
C18 0.0245(14) 0.0269(14) 0.0643(19) -0.0186(14) -0.0068(13) -0.0021(11)
C12 0.0228(13) 0.0383(16) 0.0499(17) -0.0226(13) 0.0056(12) -0.0065(12)
C11 0.0268(14) 0.0379(16) 0.0403(15) -0.0128(12) -0.0003(11) -0.0129(12)
C35 0.0446(16) 0.0243(14) 0.0370(15) -0.0118(12) -0.0041(12) -0.0067(12)
C22 0.0395(16) 0.0517(18) 0.0323(14) -0.0156(13) -0.0083(12) -0.0223(14)
C37 0.067(2) 0.0365(16) 0.0321(15) -0.0082(12) -0.0078(14) -0.0256(15)
C30 0.0249(15) 0.051(2) 0.069(2) -0.0306(17) -0.0087(14) 0.0016(14)
C14 0.0332(17) 0.057(2) 0.072(2) -0.0210(18) 0.0073(15) -0.0239(15)
C21 0.0393(19) 0.049(2) 0.109(3) -0.039(2) -0.027(2) 0.0143(16)
C38 0.084(3) 0.076(2) 0.063(2) -0.0286(19) -0.0066(18) -0.025(2)
C39 0.084(3) 0.076(2) 0.063(2) -0.0286(19) -0.0066(18) -0.025(2)
C40 0.084(3) 0.076(2) 0.063(2) -0.0286(19) -0.0066(18) -0.025(2)
C41 0.084(3) 0.076(2) 0.063(2) -0.0286(19) -0.0066(18) -0.025(2)
C42 0.084(3) 0.076(2) 0.063(2) -0.0286(19) -0.0066(18) -0.025(2)
C43 0.084(3) 0.076(2) 0.063(2) -0.0286(19) -0.0066(18) -0.025(2)
C44 0.084(3) 0.076(2) 0.063(2) -0.0286(19) -0.0066(18) -0.025(2)
C45 0.083(3) 0.078(3) 0.068(2) -0.025(2) -0.0044(19) -0.027(2)
C46 0.083(3) 0.078(3) 0.068(2) -0.025(2) -0.0044(19) -0.027(2)
C51 0.083(3) 0.078(3) 0.068(2) -0.025(2) -0.0044(19) -0.027(2)
C50 0.083(3) 0.078(3) 0.068(2) -0.025(2) -0.0044(19) -0.027(2)
C49 0.083(3) 0.078(3) 0.068(2) -0.025(2) -0.0044(19) -0.027(2)
C48 0.083(3) 0.078(3) 0.068(2) -0.025(2) -0.0044(19) -0.027(2)
C47 0.083(3) 0.078(3) 0.068(2) -0.025(2) -0.0044(19) -0.027(2)

loop_
_atom_type_symbol
_atom_type_description
_atom_type_scat_dispersion_real
_atom_type_scat_dispersion_imag
_atom_type_scat_source
C C 0.0137 0.0067 'International Tables Vol C Tables 4.2.6.8 and 6.1.1.4'
H H 0.0000 0.0000 'International Tables Vol C Tables 4.2.6.8 and 6.1.1.4'
Ge Ge -1.5187 0.6907 'International Tables Vol C Tables 4.2.6.8 and 6.1.1.4'
N N 0.0241 0.0134 'International Tables Vol C Tables 4.2.6.8 and 6.1.1.4'

loop_
_geom_angle_atom_site_label_1
_geom_angle_atom_site_label_2
_geom_angle_atom_site_label_3
_geom_angle
_geom_angle_site_symmetry_1
_geom_angle_site_symmetry_3
_geom_angle_publ_flag
N1 Ge1 N1 81.22(9) . 2_666 ?
Ge1 N1 Ge1 98.78(9) . 2_666 ?
C1 N1 Ge1 127.66(16) . . ?
C1 N1 Ge1 132.84(16) . 2_666 ?
C24 C25 H25 119.5 . . ?
C26 C25 H25 119.5 . . ?
C26 C25 C24 121.0(2) . . ?
N1 C1 C2 120.5(2) . . ?
N1 C1 C6 120.8(2) . . ?
C2 C1 C6 118.8(2) . . ?
C1 C2 C23 118.0(2) . . ?
C3 C2 C1 119.6(2) . . ?
C3 C2 C23 122.1(2) . . ?
C9 C8 C7 123.3(2) . . ?
C9 C8 C13 117.2(2) . . ?
C13 C8 C7 119.6(2) . . ?
C25 C24 C23 122.4(2) . . ?
C25 C24 C29 117.3(2) . . ?
C29 C24 C23 120.3(2) . . ?
C2 C3 H3 119.1 . . ?
C2 C3 C4 121.8(2) . . ?
C4 C3 H3 119.1 . . ?
C8 C7 H7 106.6 . . ?
C8 C7 C6 114.75(19) . . ?
C8 C7 C15 111.92(19) . . ?
C6 C7 H7 106.6 . . ?
C6 C7 C15 109.75(18) . . ?
C15 C7 H7 106.6 . . ?
C1 C6 C7 117.7(2) . . ?
C5 C6 C1 119.8(2) . . ?
C5 C6 C7 122.4(2) . . ?
C16 C15 C7 120.9(2) . . ?
C20 C15 C7 121.5(2) . . ?
C20 C15 C16 117.6(2) . . ?
C3 C4 C22 120.6(2) . . ?
C5 C4 C3 118.2(2) . . ?
C5 C4 C22 121.2(2) . . ?
C32 C31 C23 122.2(2) . . ?
C32 C31 C36 117.8(2) . . ?
C36 C31 C23 119.9(2) . . ?
C2 C23 H23 106.9 . . ?
C24 C23 C2 110.63(19) . . ?
C24 C23 H23 106.9 . . ?
C31 C23 C2 112.95(19) . . ?
C31 C23 C24 112.23(19) . . ?
C31 C23 H23 106.9 . . ?
C15 C16 H16 119.4 . . ?
C15 C16 C17 121.2(2) . . ?
C17 C16 H16 119.4 . . ?
C6 C5 H5 119.2 . . ?
C4 C5 C6 121.6(2) . . ?
C4 C5 H5 119.2 . . ?
C15 C20 H20 119.6 . . ?
C19 C20 C15 120.9(3) . . ?
C19 C20 H20 119.6 . . ?
C24 C29 H29 119.4 . . ?
C28 C29 C24 121.1(2) . . ?
C28 C29 H29 119.4 . . ?
C25 C26 H26 119.3 . . ?
C25 C26 C27 121.5(2) . . ?
C27 C26 H26 119.3 . . ?
C8 C9 H9 119.3 . . ?
C10 C9 C8 121.4(2) . . ?
C10 C9 H9 119.3 . . ?
C8 C13 H13 119.4 . . ?
C12 C13 C8 121.3(2) . . ?
C12 C13 H13 119.4 . . ?
C33 C34 C37 120.9(3) . . ?
C35 C34 C33 117.7(2) . . ?
C35 C34 C37 121.3(3) . . ?
C34 C33 H33 119.4 . . ?
C34 C33 C32 121.2(2) . . ?
C32 C33 H33 119.4 . . ?
C20 C19 H19 119.1 . . ?
C18 C19 C20 121.8(3) . . ?
C18 C19 H19 119.1 . . ?
C31 C32 C33 120.9(2) . . ?
C31 C32 H32 119.6 . . ?
C33 C32 H32 119.6 . . ?
C9 C10 H10 119.4 . . ?
C9 C10 C11 121.2(3) . . ?
C11 C10 H10 119.4 . . ?
C29 C28 H28 119.3 . . ?
C27 C28 C29 121.4(2) . . ?
C27 C28 H28 119.3 . . ?
C26 C27 C30 120.6(3) . . ?
C28 C27 C26 117.6(2) . . ?
C28 C27 C30 121.7(3) . . ?
C31 C36 H36 119.5 . . ?
C35 C36 C31 121.0(2) . . ?
C35 C36 H36 119.5 . . ?
C16 C17 H17 119.7 . . ?
C18 C17 C16 120.7(3) . . ?
C18 C17 H17 119.7 . . ?
C19 C18 C17 117.8(3) . . ?
C19 C18 C21 120.4(3) . . ?
C17 C18 C21 121.8(3) . . ?
C13 C12 H12 119.3 . . ?
C11 C12 C13 121.4(3) . . ?
C11 C12 H12 119.3 . . ?
C10 C11 C14 121.6(3) . . ?
C12 C11 C10 117.4(2) . . ?
C12 C11 C14 121.0(3) . . ?
C34 C35 C36 121.3(3) . . ?
C34 C35 H35 119.3 . . ?
C36 C35 H35 119.3 . . ?
C4 C22 H22A 109.5 . . ?
C4 C22 H22B 109.5 . . ?
C4 C22 H22C 109.5 . . ?
H22A C22 H22B 109.5 . . ?
H22A C22 H22C 109.5 . . ?
H22B C22 H22C 109.5 . . ?
C34 C37 H37A 109.5 . . ?
C34 C37 H37B 109.5 . . ?
C34 C37 H37C 109.5 . . ?
H37A C37 H37B 109.5 . . ?
H37A C37 H37C 109.5 . . ?
H37B C37 H37C 109.5 . . ?
C27 C30 H30A 109.5 . . ?
C27 C30 H30B 109.5 . . ?
C27 C30 H30C 109.5 . . ?
C27 C30 H30D 109.5 . . ?
C27 C30 H30E 109.5 . . ?
C27 C30 H30F 109.5 . . ?
H30A C30 H30B 109.5 . . ?
H30A C30 H30C 109.5 . . ?
H30B C30 H30C 109.5 . . ?
H30D C30 H30E 109.5 . . ?
H30D C30 H30F 109.5 . . ?
H30E C30 H30F 109.5 . . ?
C11 C14 H14A 109.5 . . ?
C11 C14 H14B 109.5 . . ?
C11 C14 H14C 109.5 . . ?
H14A C14 H14B 109.5 . . ?
H14A C14 H14C 109.5 . . ?
H14B C14 H14C 109.5 . . ?
C18 C21 H21A 109.5 . . ?
C18 C21 H21B 109.5 . . ?
C18 C21 H21C 109.5 . . ?
H21A C21 H21B 109.5 . . ?
H21A C21 H21C 109.5 . . ?
H21B C21 H21C 109.5 . . ?
H38C C38 H38B 109.5 . . ?
H38C C38 H38A 109.5 . . ?
H38B C38 H38A 109.5 . . ?
C39 C38 H38C 109.5 . . ?
C39 C38 H38B 109.5 . . ?
C39 C38 H38A 109.5 . . ?
C40 C39 C38 113.3(5) . . ?
C40 C39 C44 120.0 . . ?
C44 C39 C38 126.6(5) . . ?
C39 C40 H40 120.0 . . ?
C41 C40 C39 120.0 . . ?
C41 C40 H40 120.0 . . ?
C40 C41 H41 120.0 . . ?
C42 C41 C40 120.0 . . ?
C42 C41 H41 120.0 . . ?
C41 C42 H42 120.0 . . ?
C41 C42 C43 120.0 . . ?
C43 C42 H42 120.0 . . ?
C42 C43 H43 120.0 . . ?
C44 C43 C42 120.0 . . ?
C44 C43 H43 120.0 . . ?
C39 C44 H44 120.0 . . ?
C43 C44 C39 120.0 . . ?
C43 C44 H44 120.0 . . ?
H45A C45 H45B 109.5 . . ?
H45A C45 H45C 109.5 . . ?
H45B C45 H45C 109.5 . . ?
C46 C45 H45A 109.5 . . ?
C46 C45 H45B 109.5 . . ?
C46 C45 H45C 109.5 . . ?
C51 C46 C45 115.0(5) . . ?
C51 C46 C47 120.0 . . ?
C47 C46 C45 124.8(5) . . ?
C46 C51 H51 120.0 . . ?
C46 C51 C50 120.0 . . ?
C50 C51 H51 120.0 . . ?
C51 C50 H50 120.0 . . ?
C51 C50 C49 120.0 . . ?
C49 C50 H50 120.0 . . ?
C50 C49 H49 120.0 . . ?
C48 C49 C50 120.0 . . ?
C48 C49 H49 120.0 . . ?
C49 C48 H48 120.0 . . ?
C47 C48 C49 120.0 . . ?
C47 C48 H48 120.0 . . ?
C46 C47 H47 120.0 . . ?
C48 C47 C46 120.0 . . ?
C48 C47 H47 120.0 . . ?

loop_
_geom_bond_atom_site_label_1
_geom_bond_atom_site_label_2
_geom_bond_distance
_geom_bond_site_symmetry_2
_geom_bond_publ_flag
Ge1 N1 1.8828(19) . ?
Ge1 N1 1.888(2) 2_666 ?
N1 Ge1 1.8877(19) 2_666 ?
N1 C1 1.407(3) . ?
C25 H25 0.9500 . ?
C25 C24 1.394(4) . ?
C25 C26 1.389(4) . ?
C1 C2 1.413(3) . ?
C1 C6 1.414(3) . ?
C2 C3 1.390(3) . ?
C2 C23 1.535(3) . ?
C8 C7 1.524(3) . ?
C8 C9 1.390(4) . ?
C8 C13 1.397(4) . ?
C24 C23 1.529(3) . ?
C24 C29 1.400(3) . ?
C3 H3 0.9500 . ?
C3 C4 1.398(4) . ?
C7 H7 1.0000 . ?
C7 C6 1.525(3) . ?
C7 C15 1.533(3) . ?
C6 C5 1.394(3) . ?
C15 C16 1.394(4) . ?
C15 C20 1.391(3) . ?
C4 C5 1.392(4) . ?
C4 C22 1.513(3) . ?
C31 C23 1.523(3) . ?
C31 C32 1.386(4) . ?
C31 C36 1.394(4) . ?
C23 H23 1.0000 . ?
C16 H16 0.9500 . ?
C16 C17 1.395(4) . ?
C5 H5 0.9500 . ?
C20 H20 0.9500 . ?
C20 C19 1.385(4) . ?
C29 H29 0.9500 . ?
C29 C28 1.388(4) . ?
C26 H26 0.9500 . ?
C26 C27 1.391(4) . ?
C9 H9 0.9500 . ?
C9 C10 1.390(4) . ?
C13 H13 0.9500 . ?
C13 C12 1.390(4) . ?
C34 C33 1.391(4) . ?
C34 C35 1.384(4) . ?
C34 C37 1.508(4) . ?
C33 H33 0.9500 . ?
C33 C32 1.392(4) . ?
C19 H19 0.9500 . ?
C19 C18 1.380(4) . ?
C32 H32 0.9500 . ?
C10 H10 0.9500 . ?
C10 C11 1.394(4) . ?
C28 H28 0.9500 . ?
C28 C27 1.383(4) . ?
C27 C30 1.509(4) . ?
C36 H36 0.9500 . ?
C36 C35 1.386(4) . ?
C17 H17 0.9500 . ?
C17 C18 1.393(4) . ?
C18 C21 1.510(4) . ?
C12 H12 0.9500 . ?
C12 C11 1.385(4) . ?
C11 C14 1.509(4) . ?
C35 H35 0.9500 . ?
C22 H22A 0.9800 . ?
C22 H22B 0.9800 . ?
C22 H22C 0.9800 . ?
C37 H37A 0.9800 . ?
C37 H37B 0.9800 . ?
C37 H37C 0.9800 . ?
C30 H30A 0.9800 . ?
C30 H30B 0.9800 . ?
C30 H30C 0.9800 . ?
C30 H30D 0.9800 . ?
C30 H30E 0.9800 . ?
C30 H30F 0.9800 . ?
C14 H14A 0.9800 . ?
C14 H14B 0.9800 . ?
C14 H14C 0.9800 . ?
C21 H21A 0.9800 . ?
C21 H21B 0.9800 . ?
C21 H21C 0.9800 . ?
C38 H38C 0.9800 . ?
C38 H38B 0.9800 . ?
C38 H38A 0.9800 . ?
C38 C39 1.478(9) . ?
C39 C40 1.3900 . ?
C39 C44 1.3900 . ?
C40 H40 0.9500 . ?
C40 C41 1.3900 . ?
C41 H41 0.9500 . ?
C41 C42 1.3900 . ?
C42 H42 0.9500 . ?
C42 C43 1.3900 . ?
C43 H43 0.9500 . ?
C43 C44 1.3900 . ?
C44 H44 0.9500 . ?
C45 H45A 0.9800 . ?
C45 H45B 0.9800 . ?
C45 H45C 0.9800 . ?
C45 C46 1.524(9) . ?
C46 C51 1.3900 . ?
C46 C47 1.3900 . ?
C51 H51 0.9500 . ?
C51 C50 1.3900 . ?
C50 H50 0.9500 . ?
C50 C49 1.3900 . ?
C49 H49 0.9500 . ?
C49 C48 1.3900 . ?
C48 H48 0.9500 . ?
C48 C47 1.3900 . ?
C47 H47 0.9500 . ?

loop_
_geom_torsion_atom_site_label_1
_geom_torsion_atom_site_label_2
_geom_torsion_atom_site_label_3
_geom_torsion_atom_site_label_4
_geom_torsion
_geom_torsion_site_symmetry_1
_geom_torsion_site_symmetry_2
_geom_torsion_site_symmetry_3
_geom_torsion_site_symmetry_4
_geom_torsion_publ_flag
Ge1 N1 C1 C2 81.4(3) . . . . ?
Ge1 N1 C1 C2 -86.7(3) 2_666 . . . ?
Ge1 N1 C1 C6 92.3(3) 2_666 . . . ?
Ge1 N1 C1 C6 -99.6(2) . . . . ?
N1 Ge1 N1 Ge1 -0.001(2) 2_666 . . 2_666 ?
N1 Ge1 N1 C1 -171.2(2) 2_666 . . . ?
N1 C1 C2 C3 -175.7(2) . . . . ?
N1 C1 C2 C23 9.5(3) . . . . ?
N1 C1 C6 C7 -8.1(3) . . . . ?
N1 C1 C6 C5 176.4(2) . . . . ?
C25 C24 C23 C2 26.8(3) . . . . ?
C25 C24 C23 C31 -100.3(3) . . . . ?
C25 C24 C29 C28 -2.0(4) . . . . ?
C25 C26 C27 C28 -2.1(4) . . . . ?
C25 C26 C27 C30 176.9(3) . . . . ?
C1 C2 C3 C4 -2.2(4) . . . . ?
C1 C2 C23 C24 62.4(3) . . . . ?
C1 C2 C23 C31 -170.8(2) . . . . ?
C1 C6 C5 C4 0.5(4) . . . . ?
C2 C1 C6 C7 171.0(2) . . . . ?
C2 C1 C6 C5 -4.5(3) . . . . ?
C2 C3 C4 C5 -1.8(4) . . . . ?
C2 C3 C4 C22 178.8(2) . . . . ?
C8 C7 C6 C1 165.9(2) . . . . ?
C8 C7 C6 C5 -18.8(3) . . . . ?
C8 C7 C15 C16 -84.4(3) . . . . ?
C8 C7 C15 C20 95.2(3) . . . . ?
C8 C9 C10 C11 0.7(5) . . . . ?
C8 C13 C12 C11 0.3(4) . . . . ?
C24 C25 C26 C27 0.3(4) . . . . ?
C24 C29 C28 C27 0.3(4) . . . . ?
C3 C2 C23 C24 -112.3(2) . . . . ?
C3 C2 C23 C31 14.4(3) . . . . ?
C3 C4 C5 C6 2.6(4) . . . . ?
C7 C8 C9 C10 177.4(2) . . . . ?
C7 C8 C13 C12 -177.9(2) . . . . ?
C7 C6 C5 C4 -174.7(2) . . . . ?
C7 C15 C16 C17 179.9(2) . . . . ?
C7 C15 C20 C19 -179.4(2) . . . . ?
C6 C1 C2 C3 5.3(3) . . . . ?
C6 C1 C2 C23 -169.6(2) . . . . ?
C6 C7 C15 C16 147.0(2) . . . . ?
C6 C7 C15 C20 -33.4(3) . . . . ?
C15 C7 C6 C1 -67.1(3) . . . . ?
C15 C7 C6 C5 108.3(2) . . . . ?
C15 C16 C17 C18 -0.8(4) . . . . ?
C15 C20 C19 C18 -0.4(4) . . . . ?
C31 C36 C35 C34 0.0(4) . . . . ?
C23 C2 C3 C4 172.5(2) . . . . ?
C23 C24 C29 C28 176.6(2) . . . . ?
C23 C31 C32 C33 174.0(2) . . . . ?
C23 C31 C36 C35 -174.3(2) . . . . ?
C16 C15 C20 C19 0.2(4) . . . . ?
C16 C17 C18 C19 0.7(4) . . . . ?
C16 C17 C18 C21 -177.7(3) . . . . ?
C20 C15 C16 C17 0.3(4) . . . . ?
C20 C19 C18 C17 -0.1(4) . . . . ?
C20 C19 C18 C21 178.3(3) . . . . ?
C29 C24 C23 C2 -151.7(2) . . . . ?
C29 C24 C23 C31 81.1(3) . . . . ?
C29 C28 C27 C26 1.8(4) . . . . ?
C29 C28 C27 C30 -177.2(3) . . . . ?
C26 C25 C24 C23 -176.9(2) . . . . ?
C26 C25 C24 C29 1.7(4) . . . . ?
C9 C8 C7 C6 98.8(3) . . . . ?
C9 C8 C7 C15 -27.1(3) . . . . ?
C9 C8 C13 C12 1.3(4) . . . . ?
C9 C10 C11 C12 0.9(4) . . . . ?
C9 C10 C11 C14 -179.2(3) . . . . ?
C13 C8 C7 C6 -82.0(3) . . . . ?
C13 C8 C7 C15 152.1(2) . . . . ?
C13 C8 C9 C10 -1.8(4) . . . . ?
C13 C12 C11 C10 -1.4(4) . . . . ?
C13 C12 C11 C14 178.7(3) . . . . ?
C34 C33 C32 C31 0.5(4) . . . . ?
C33 C34 C35 C36 -2.4(4) . . . . ?
C32 C31 C23 C2 -89.3(3) . . . . ?
C32 C31 C23 C24 36.6(3) . . . . ?
C32 C31 C36 C35 2.6(4) . . . . ?
C36 C31 C23 C2 87.5(3) . . . . ?
C36 C31 C23 C24 -146.5(2) . . . . ?
C36 C31 C32 C33 -2.9(4) . . . . ?
C35 C34 C33 C32 2.2(4) . . . . ?
C22 C4 C5 C6 -178.0(2) . . . . ?
C37 C34 C33 C32 -175.5(3) . . . . ?
C37 C34 C35 C36 175.2(3) . . . . ?
C38 C39 C40 C41 176.3(7) . . . . ?
C38 C39 C44 C43 -175.8(8) . . . . ?
C39 C40 C41 C42 0.0 . . . . ?
C40 C39 C44 C43 0.0 . . . . ?
C40 C41 C42 C43 0.0 . . . . ?
C41 C42 C43 C44 0.0 . . . . ?
C42 C43 C44 C39 0.0 . . . . ?
C44 C39 C40 C41 0.0 . . . . ?
C45 C46 C51 C50 174.8(7) . . . . ?
C45 C46 C47 C48 -174.2(8) . . . . ?
C46 C51 C50 C49 0.0 . . . . ?
C51 C46 C47 C48 0.0 . . . . ?
C51 C50 C49 C48 0.0 . . . . ?
C50 C49 C48 C47 0.0 . . . . ?
C49 C48 C47 C46 0.0 . . . . ?
C47 C46 C51 C50 0.0 . . . . ?
